data_7245196
loop_
_publ_author_name
'Li, Hai'
'Yu, Kai-Cheng'
'Su, Jia-Kun'
'Ouyang, Wei'
'Fan, Nai-Li'
'Hu, Xiang-Guo'

_publ_section_title
;
 Photo-mediated synthesis of 1,2-dideoxy-2-phosphinylated carbohydrates
 from glycals: the reduction of glycosyl radicals to glycosyl anions
;
_journal_issue 21
_journal_name_full 'Green Chemistry'
_journal_page_first 8280
_journal_page_last 8291
_journal_paper_doi 10.1039/D2GC01513G
_journal_volume 24
_journal_year 2022
_chemical_absolute_configuration s
_chemical_formula_moiety C23H27O6P
_chemical_formula_sum 'C23 H27 O6 P'
_chemical_formula_weight 430.41
_space_group_crystal_system tetragonal
_space_group_IT_number 92
_space_group_name_Hall 'P 4abw 2nw'
_space_group_name_H-M_alt 'P 41 21 2'
_atom_sites_solution_hydrogens geom
_audit_creation_method SHELXL-2014/7
_audit_update_record
;
2021-11-20 deposited with the CCDC.	2022-06-28 downloaded from the CCDC.
;
_cell_angle_alpha 90
_cell_angle_beta 90
_cell_angle_gamma 90
_cell_formula_units_Z 8
_cell_length_a 9.4927(5)
_cell_length_b 9.4927(5)
_cell_length_c 47.965(5)
_cell_measurement_reflns_used 9427
_cell_measurement_temperature 296(2)
_cell_measurement_theta_max 23.88
_cell_measurement_theta_min 2.19
_cell_volume 4322.2(6)
_computing_cell_refinement 'Bruker SAINT'
_computing_data_collection 'Bruker APEX2'
_computing_data_reduction 'Bruker SAINT'
_computing_molecular_graphics 'Bruker SHELXTL'
_computing_publication_material 'Bruker SHELXTL'
_computing_structure_refinement 'SHELXL-2014/7 (Sheldrick, 2014)'
_computing_structure_solution 'SHELXS-97 (Sheldrick, 2008)'
_diffrn_ambient_temperature 296(2)
_diffrn_measured_fraction_theta_full 0.999
_diffrn_measured_fraction_theta_max 0.999
_diffrn_measurement_device_type 'Bruker APEX-II CCD'
_diffrn_measurement_method '\f and \w scans'
_diffrn_radiation_type MoK\a
_diffrn_radiation_wavelength 0.71073
_diffrn_reflns_av_R_equivalents 0.0434
_diffrn_reflns_av_unetI/netI 0.0238
_diffrn_reflns_Laue_measured_fraction_full 0.999
_diffrn_reflns_Laue_measured_fraction_max 0.999
_diffrn_reflns_limit_h_max 11
_diffrn_reflns_limit_h_min -11
_diffrn_reflns_limit_k_max 11
_diffrn_reflns_limit_k_min -11
_diffrn_reflns_limit_l_max 58
_diffrn_reflns_limit_l_min -58
_diffrn_reflns_number 33464
_diffrn_reflns_point_group_measured_fraction_full 0.999
_diffrn_reflns_point_group_measured_fraction_max 0.999
_diffrn_reflns_theta_full 25.242
_diffrn_reflns_theta_max 25.496
_diffrn_reflns_theta_min 2.187
_exptl_absorpt_coefficient_mu 0.164
_exptl_absorpt_correction_type multi-scan
_exptl_absorpt_process_details sadabs
_exptl_crystal_colour colourless
_exptl_crystal_density_diffrn 1.323
_exptl_crystal_description block
_exptl_crystal_F_000 1824
_exptl_crystal_size_max 0.190
_exptl_crystal_size_mid 0.180
_exptl_crystal_size_min 0.150
_exptl_transmission_factor_max 1.0000
_exptl_transmission_factor_min 0.6181
_refine_diff_density_max 0.196
_refine_diff_density_min -0.265
_refine_diff_density_rms 0.053
_refine_ls_abs_structure_details
; 
 Refined as an inversion twin. 
;
_refine_ls_abs_structure_Flack -0.01(17)
_refine_ls_extinction_method none
_refine_ls_goodness_of_fit_ref 1.145
_refine_ls_hydrogen_treatment constr
_refine_ls_matrix_type full
_refine_ls_number_parameters 275
_refine_ls_number_reflns 4035
_refine_ls_number_restraints 0
_refine_ls_restrained_S_all 1.145
_refine_ls_R_factor_all 0.0505
_refine_ls_R_factor_gt 0.0454
_refine_ls_shift/su_max 0.000
_refine_ls_shift/su_mean 0.000
_refine_ls_structure_factor_coef Fsqd
_refine_ls_weighting_details 'w=1/[\s^2^(Fo^2^)+(0.0262P)^2^+2.5918P] where P=(Fo^2^+2Fc^2^)/3'
_refine_ls_weighting_scheme calc
_refine_ls_wR_factor_gt 0.0966
_refine_ls_wR_factor_ref 0.0988
_reflns_Friedel_coverage 0.636
_reflns_Friedel_fraction_full 1.000
_reflns_Friedel_fraction_max 1.000
_reflns_number_gt 3724
_reflns_number_total 4035
_reflns_threshold_expression 'I > 2\s(I)'
_cod_data_source_file d2gc01513g2.cif
_cod_data_source_block A
_cod_depositor_comments 'Adding full bibliography for 7245196--7245197.cif.'
_cod_database_code 7245196
_shelx_shelxl_version_number 2014/7
_shelx_space_group_comment
; 
The symmetry employed for this shelxl refinement is uniquely defined 
by the following loop, which should always be used as a source of 
symmetry information in preference to the above space-group names. 
They are only intended as comments. 
;
_shelx_estimated_absorpt_t_min 0.969
_shelx_estimated_absorpt_t_max 0.976

loop_
_space_group_symop_operation_xyz
'x, y, z'
'-y+1/2, x+1/2, z+1/4'
'-x, -y, z+1/2'
'y+1/2, -x+1/2, z+3/4'
'x+1/2, -y+1/2, -z+3/4'
'y, x, -z'
'-x+1/2, y+1/2, -z+1/4'
'-y, -x, -z+1/2'

loop_
_atom_site_label
_atom_site_type_symbol
_atom_site_fract_x
_atom_site_fract_y
_atom_site_fract_z
_atom_site_U_iso_or_equiv
_atom_site_adp_type
_atom_site_occupancy
_atom_site_site_symmetry_order
_atom_site_calc_flag
_atom_site_refinement_flags_posn
_atom_site_refinement_flags_adp
_atom_site_refinement_flags_occupancy
_atom_site_disorder_assembly
_atom_site_disorder_group
C1 C 0.9779(5) 0.0142(5) 0.19949(8) 0.0654(13) Uani 1 1 d . . . . .
H1A H 1.0394 0.0252 0.2152 0.098 Uiso 1 1 calc R U . . .
H1B H 0.9689 -0.0841 0.1951 0.098 Uiso 1 1 calc R U . . .
H1C H 0.8869 0.0522 0.2039 0.098 Uiso 1 1 calc R U . . .
C2 C 1.1806(4) 0.0296(5) 0.16567(9) 0.0589(11) Uani 1 1 d . . . . .
H2A H 1.2062 0.0678 0.1478 0.088 Uiso 1 1 calc R U . . .
H2B H 1.1730 -0.0710 0.1643 0.088 Uiso 1 1 calc R U . . .
H2C H 1.2514 0.0535 0.1791 0.088 Uiso 1 1 calc R U . . .
C3 C 1.0385(4) 0.0913(4) 0.17482(7) 0.0460(9) Uani 1 1 d . . . . .
C4 C 1.0906(4) 0.3288(4) 0.16152(7) 0.0466(9) Uani 1 1 d . . . . .
H4A H 1.1812 0.3029 0.1537 0.056 Uiso 1 1 calc R U . . .
H4B H 1.0974 0.4239 0.1688 0.056 Uiso 1 1 calc R U . . .
C5 C 0.9783(4) 0.3214(4) 0.13942(6) 0.0373(8) Uani 1 1 d . . . . .
H5 H 0.8887 0.3562 0.1469 0.045 Uiso 1 1 calc R U . . .
C6 C 0.9622(4) 0.1691(3) 0.13009(6) 0.0338(7) Uani 1 1 d . . . . .
H6 H 1.0508 0.1389 0.1215 0.041 Uiso 1 1 calc R U . . .
C7 C 0.8466(3) 0.1570(4) 0.10874(7) 0.0340(7) Uani 1 1 d . . . . .
H7 H 0.8367 0.0592 0.1025 0.041 Uiso 1 1 calc R U . . .
C8 C 0.8857(4) 0.2526(4) 0.08420(6) 0.0327(7) Uani 1 1 d . . . . .
H8 H 0.8019 0.2594 0.0723 0.039 Uiso 1 1 calc R U . . .
C9 C 0.9180(4) 0.4021(4) 0.09451(7) 0.0424(9) Uani 1 1 d . . . . .
H9A H 0.9522 0.4580 0.0790 0.051 Uiso 1 1 calc R U . . .
H9B H 0.8315 0.4450 0.1012 0.051 Uiso 1 1 calc R U . . .
C10 C 0.5963(4) 0.1881(4) 0.10786(8) 0.0412(8) Uani 1 1 d . . . . .
C11 C 0.4755(4) 0.2417(4) 0.12477(10) 0.0563(11) Uani 1 1 d . . . . .
H11A H 0.3889 0.2232 0.1151 0.085 Uiso 1 1 calc R U . . .
H11B H 0.4857 0.3413 0.1276 0.085 Uiso 1 1 calc R U . . .
H11C H 0.4743 0.1949 0.1425 0.085 Uiso 1 1 calc R U . . .
C12 C 0.9745(4) 0.0090(4) 0.05201(7) 0.0375(8) Uani 1 1 d . . . . .
C13 C 0.8364(5) -0.0332(5) 0.04852(9) 0.0621(12) Uani 1 1 d . . . . .
H13 H 0.7636 0.0307 0.0514 0.075 Uiso 1 1 calc R U . . .
C14 C 0.8060(6) -0.1695(5) 0.04078(11) 0.0747(14) Uani 1 1 d . . . . .
H14 H 0.7128 -0.1976 0.0386 0.090 Uiso 1 1 calc R U . . .
C15 C 0.9128(7) -0.2638(5) 0.03631(10) 0.0736(15) Uani 1 1 d . . . . .
H15 H 0.8921 -0.3556 0.0309 0.088 Uiso 1 1 calc R U . . .
C16 C 1.0487(6) -0.2234(5) 0.03974(11) 0.0756(15) Uani 1 1 d . . . . .
H16 H 1.1210 -0.2877 0.0367 0.091 Uiso 1 1 calc R U . . .
C17 C 1.0801(5) -0.0879(5) 0.04765(9) 0.0558(10) Uani 1 1 d . . . . .
H17 H 1.1736 -0.0615 0.0501 0.067 Uiso 1 1 calc R U . . .
C18 C 1.0189(4) 0.2919(4) 0.03147(7) 0.0417(9) Uani 1 1 d . . . . .
C19 C 1.1416(5) 0.3544(5) 0.02259(9) 0.0605(12) Uani 1 1 d . . . . .
H19 H 1.2243 0.3424 0.0327 0.073 Uiso 1 1 calc R U . . .
C20 C 1.1418(7) 0.4353(5) -0.00142(11) 0.0831(17) Uani 1 1 d . . . . .
H20 H 1.2250 0.4774 -0.0074 0.100 Uiso 1 1 calc R U . . .
C21 C 1.0212(8) 0.4537(5) -0.01643(9) 0.0825(18) Uani 1 1 d . . . . .
H21 H 1.0225 0.5071 -0.0327 0.099 Uiso 1 1 calc R U . . .
C22 C 0.8997(7) 0.3943(6) -0.00766(9) 0.0782(16) Uani 1 1 d . . . . .
H22 H 0.8173 0.4083 -0.0178 0.094 Uiso 1 1 calc R U . . .
C23 C 0.8967(5) 0.3130(5) 0.01624(8) 0.0605(12) Uani 1 1 d . . . . .
H23 H 0.8126 0.2724 0.0221 0.073 Uiso 1 1 calc R U . . .
O1 O 0.9346(3) 0.0806(3) 0.15331(5) 0.0396(6) Uani 1 1 d . . . . .
O2 O 1.0538(3) 0.2339(3) 0.18331(5) 0.0493(7) Uani 1 1 d . . . . .
O3 O 1.0201(3) 0.4048(3) 0.11634(5) 0.0439(6) Uani 1 1 d . . . . .
O4 O 1.1695(3) 0.1846(3) 0.07495(5) 0.0509(7) Uani 1 1 d . . . . .
O5 O 0.7181(2) 0.2046(3) 0.12215(5) 0.0405(6) Uani 1 1 d . . . . .
O6 O 0.5902(3) 0.1383(3) 0.08512(6) 0.0559(8) Uani 1 1 d . . . . .
P1 P 1.02755(9) 0.18365(10) 0.06237(2) 0.0350(2) Uani 1 1 d . . . . .

loop_
_atom_site_aniso_label
_atom_site_aniso_U_11
_atom_site_aniso_U_22
_atom_site_aniso_U_33
_atom_site_aniso_U_23
_atom_site_aniso_U_13
_atom_site_aniso_U_12
C1 0.087(3) 0.066(3) 0.043(2) 0.012(2) -0.003(2) 0.009(3)
C2 0.052(3) 0.058(3) 0.066(2) -0.006(2) -0.017(2) 0.015(2)
C3 0.057(2) 0.046(2) 0.0343(18) -0.0006(16) -0.0100(18) 0.008(2)
C4 0.056(2) 0.042(2) 0.0420(19) -0.0072(17) -0.0090(18) -0.001(2)
C5 0.044(2) 0.0360(19) 0.0319(16) -0.0025(15) -0.0013(16) 0.0004(17)
C6 0.0343(18) 0.0339(18) 0.0334(16) -0.0022(14) 0.0010(14) 0.0020(14)
C7 0.0329(18) 0.0316(18) 0.0374(17) 0.0002(15) 0.0022(15) 0.0001(14)
C8 0.0344(19) 0.0358(19) 0.0279(15) -0.0010(14) -0.0028(14) 0.0015(15)
C9 0.055(2) 0.035(2) 0.0365(18) 0.0036(16) -0.0015(17) 0.0015(18)
C10 0.036(2) 0.0326(19) 0.055(2) 0.0105(18) 0.0019(18) 0.0002(16)
C11 0.041(2) 0.046(2) 0.082(3) 0.012(2) 0.011(2) 0.0094(18)
C12 0.044(2) 0.0378(19) 0.0311(16) -0.0026(14) 0.0006(15) 0.0011(17)
C13 0.051(3) 0.049(2) 0.087(3) -0.025(2) -0.003(2) 0.000(2)
C14 0.071(3) 0.061(3) 0.093(4) -0.026(3) 0.000(3) -0.016(3)
C15 0.109(4) 0.038(2) 0.074(3) -0.016(2) 0.005(3) 0.000(3)
C16 0.083(4) 0.053(3) 0.090(4) -0.010(3) 0.009(3) 0.026(3)
C17 0.054(3) 0.052(3) 0.062(3) -0.005(2) 0.003(2) 0.010(2)
C18 0.057(2) 0.035(2) 0.0328(17) -0.0053(15) -0.0001(17) -0.0008(17)
C19 0.065(3) 0.062(3) 0.055(2) -0.005(2) 0.015(2) -0.011(2)
C20 0.119(5) 0.064(3) 0.066(3) 0.009(3) 0.036(3) -0.019(3)
C21 0.161(6) 0.048(3) 0.038(2) 0.007(2) 0.007(3) 0.005(4)
C22 0.122(5) 0.070(3) 0.043(2) 0.007(2) -0.025(3) 0.004(3)
C23 0.074(3) 0.064(3) 0.044(2) 0.006(2) -0.013(2) -0.007(2)
O1 0.0432(15) 0.0402(14) 0.0355(12) 0.0068(11) -0.0024(11) 0.0005(11)
O2 0.0681(19) 0.0479(16) 0.0319(12) -0.0057(11) -0.0100(12) 0.0092(13)
O3 0.0583(16) 0.0367(13) 0.0369(12) -0.0020(11) 0.0000(12) -0.0110(13)
O4 0.0378(14) 0.0681(18) 0.0467(14) -0.0057(14) -0.0055(12) -0.0025(14)
O5 0.0330(14) 0.0466(15) 0.0417(13) 0.0017(11) 0.0026(11) 0.0025(11)
O6 0.0394(15) 0.072(2) 0.0563(17) -0.0017(15) -0.0041(13) -0.0096(14)
P1 0.0324(5) 0.0412(5) 0.0314(4) -0.0031(4) -0.0015(4) -0.0012(4)

loop_
_atom_type_symbol
_atom_type_description
_atom_type_scat_dispersion_real
_atom_type_scat_dispersion_imag
_atom_type_scat_source
C C 0.0033 0.0016 'International Tables Vol C Tables 4.2.6.8 and 6.1.1.4'
H H 0.0000 0.0000 'International Tables Vol C Tables 4.2.6.8 and 6.1.1.4'
O O 0.0106 0.0060 'International Tables Vol C Tables 4.2.6.8 and 6.1.1.4'
P P 0.1023 0.0942 'International Tables Vol C Tables 4.2.6.8 and 6.1.1.4'

loop_
_geom_angle_atom_site_label_1
_geom_angle_atom_site_label_2
_geom_angle_atom_site_label_3
_geom_angle
_geom_angle_site_symmetry_1
_geom_angle_site_symmetry_3
_geom_angle_publ_flag
C3 C1 H1A 109.5 . . ?
C3 C1 H1B 109.5 . . ?
H1A C1 H1B 109.5 . . ?
C3 C1 H1C 109.5 . . ?
H1A C1 H1C 109.5 . . ?
H1B C1 H1C 109.5 . . ?
C3 C2 H2A 109.5 . . ?
C3 C2 H2B 109.5 . . ?
H2A C2 H2B 109.5 . . ?
C3 C2 H2C 109.5 . . ?
H2A C2 H2C 109.5 . . ?
H2B C2 H2C 109.5 . . ?
O2 C3 O1 110.2(3) . . ?
O2 C3 C1 106.1(3) . . ?
O1 C3 C1 105.6(3) . . ?
O2 C3 C2 110.8(3) . . ?
O1 C3 C2 111.9(3) . . ?
C1 C3 C2 112.0(3) . . ?
O2 C4 C5 108.3(3) . . ?
O2 C4 H4A 110.0 . . ?
C5 C4 H4A 110.0 . . ?
O2 C4 H4B 110.0 . . ?
C5 C4 H4B 110.0 . . ?
H4A C4 H4B 108.4 . . ?
O3 C5 C4 109.0(3) . . ?
O3 C5 C6 109.2(3) . . ?
C4 C5 C6 108.8(3) . . ?
O3 C5 H5 109.9 . . ?
C4 C5 H5 109.9 . . ?
C6 C5 H5 109.9 . . ?
O1 C6 C7 110.7(3) . . ?
O1 C6 C5 110.5(2) . . ?
C7 C6 C5 110.2(3) . . ?
O1 C6 H6 108.4 . . ?
C7 C6 H6 108.4 . . ?
C5 C6 H6 108.4 . . ?
O5 C7 C6 106.7(3) . . ?
O5 C7 C8 111.1(3) . . ?
C6 C7 C8 107.5(3) . . ?
O5 C7 H7 110.5 . . ?
C6 C7 H7 110.5 . . ?
C8 C7 H7 110.5 . . ?
C7 C8 C9 110.4(3) . . ?
C7 C8 P1 114.0(2) . . ?
C9 C8 P1 111.6(3) . . ?
C7 C8 H8 106.8 . . ?
C9 C8 H8 106.8 . . ?
P1 C8 H8 106.8 . . ?
O3 C9 C8 112.9(3) . . ?
O3 C9 H9A 109.0 . . ?
C8 C9 H9A 109.0 . . ?
O3 C9 H9B 109.0 . . ?
C8 C9 H9B 109.0 . . ?
H9A C9 H9B 107.8 . . ?
O6 C10 O5 123.5(3) . . ?
O6 C10 C11 126.5(4) . . ?
O5 C10 C11 110.0(3) . . ?
C10 C11 H11A 109.5 . . ?
C10 C11 H11B 109.5 . . ?
H11A C11 H11B 109.5 . . ?
C10 C11 H11C 109.5 . . ?
H11A C11 H11C 109.5 . . ?
H11B C11 H11C 109.5 . . ?
C17 C12 C13 118.6(4) . . ?
C17 C12 P1 116.9(3) . . ?
C13 C12 P1 124.4(3) . . ?
C12 C13 C14 120.3(4) . . ?
C12 C13 H13 119.9 . . ?
C14 C13 H13 119.9 . . ?
C15 C14 C13 120.1(5) . . ?
C15 C14 H14 119.9 . . ?
C13 C14 H14 119.9 . . ?
C16 C15 C14 120.0(5) . . ?
C16 C15 H15 120.0 . . ?
C14 C15 H15 120.0 . . ?
C15 C16 C17 120.3(4) . . ?
C15 C16 H16 119.8 . . ?
C17 C16 H16 119.8 . . ?
C16 C17 C12 120.6(4) . . ?
C16 C17 H17 119.7 . . ?
C12 C17 H17 119.7 . . ?
C19 C18 C23 118.9(4) . . ?
C19 C18 P1 117.5(3) . . ?
C23 C18 P1 123.6(3) . . ?
C18 C19 C20 119.9(5) . . ?
C18 C19 H19 120.1 . . ?
C20 C19 H19 120.1 . . ?
C21 C20 C19 120.6(5) . . ?
C21 C20 H20 119.7 . . ?
C19 C20 H20 119.7 . . ?
C22 C21 C20 119.9(4) . . ?
C22 C21 H21 120.0 . . ?
C20 C21 H21 120.0 . . ?
C21 C22 C23 120.6(5) . . ?
C21 C22 H22 119.7 . . ?
C23 C22 H22 119.7 . . ?
C18 C23 C22 120.1(5) . . ?
C18 C23 H23 120.0 . . ?
C22 C23 H23 120.0 . . ?
C6 O1 C3 113.4(3) . . ?
C3 O2 C4 114.7(3) . . ?
C5 O3 C9 111.9(3) . . ?
C10 O5 C7 117.2(3) . . ?
O4 P1 C12 111.90(17) . . ?
O4 P1 C18 111.95(17) . . ?
C12 P1 C18 106.54(16) . . ?
O4 P1 C8 115.88(15) . . ?
C12 P1 C8 106.34(17) . . ?
C18 P1 C8 103.46(16) . . ?

loop_
_geom_bond_atom_site_label_1
_geom_bond_atom_site_label_2
_geom_bond_distance
_geom_bond_site_symmetry_2
_geom_bond_publ_flag
C1 C3 1.506(5) . ?
C1 H1A 0.9600 . ?
C1 H1B 0.9600 . ?
C1 H1C 0.9600 . ?
C2 C3 1.534(6) . ?
C2 H2A 0.9600 . ?
C2 H2B 0.9600 . ?
C2 H2C 0.9600 . ?
C3 O2 1.421(5) . ?
C3 O1 1.431(4) . ?
C4 O2 1.423(4) . ?
C4 C5 1.505(5) . ?
C4 H4A 0.9700 . ?
C4 H4B 0.9700 . ?
C5 O3 1.418(4) . ?
C5 C6 1.521(5) . ?
C5 H5 0.9800 . ?
C6 O1 1.419(4) . ?
C6 C7 1.506(5) . ?
C6 H6 0.9800 . ?
C7 O5 1.452(4) . ?
C7 C8 1.532(4) . ?
C7 H7 0.9800 . ?
C8 C9 1.533(5) . ?
C8 P1 1.827(3) . ?
C8 H8 0.9800 . ?
C9 O3 1.427(4) . ?
C9 H9A 0.9700 . ?
C9 H9B 0.9700 . ?
C10 O6 1.190(4) . ?
C10 O5 1.353(4) . ?
C10 C11 1.494(5) . ?
C11 H11A 0.9600 . ?
C11 H11B 0.9600 . ?
C11 H11C 0.9600 . ?
C12 C17 1.377(5) . ?
C12 C13 1.381(5) . ?
C12 P1 1.803(4) . ?
C13 C14 1.376(6) . ?
C13 H13 0.9300 . ?
C14 C15 1.369(7) . ?
C14 H14 0.9300 . ?
C15 C16 1.356(7) . ?
C15 H15 0.9300 . ?
C16 C17 1.373(6) . ?
C16 H16 0.9300 . ?
C17 H17 0.9300 . ?
C18 C19 1.375(6) . ?
C18 C23 1.385(5) . ?
C18 P1 1.806(4) . ?
C19 C20 1.384(6) . ?
C19 H19 0.9300 . ?
C20 C21 1.364(8) . ?
C20 H20 0.9300 . ?
C21 C22 1.351(8) . ?
C21 H21 0.9300 . ?
C22 C23 1.382(6) . ?
C22 H22 0.9300 . ?
C23 H23 0.9300 . ?
O4 P1 1.476(3) . ?

loop_
_geom_hbond_atom_site_label_D
_geom_hbond_atom_site_label_H
_geom_hbond_atom_site_label_A
_geom_hbond_distance_DH
_geom_hbond_distance_HA
_geom_hbond_distance_DA
_geom_hbond_angle_DHA
_geom_hbond_site_symmetry_A
C13 H13 O6 0.93 2.52 3.346(5) 147.6 .
C8 H8 O6 0.98 2.39 3.008(4) 120.0 .
C6 H6 O4 0.98 2.54 3.300(4) 134.6 .

loop_
_geom_torsion_atom_site_label_1
_geom_torsion_atom_site_label_2
_geom_torsion_atom_site_label_3
_geom_torsion_atom_site_label_4
_geom_torsion
_geom_torsion_site_symmetry_1
_geom_torsion_site_symmetry_2
_geom_torsion_site_symmetry_3
_geom_torsion_site_symmetry_4
_geom_torsion_publ_flag
O2 C4 C5 O3 -174.4(3) . . . . ?
O2 C4 C5 C6 -55.3(4) . . . . ?
O3 C5 C6 O1 174.0(3) . . . . ?
C4 C5 C6 O1 55.1(4) . . . . ?
O3 C5 C6 C7 -63.3(4) . . . . ?
C4 C5 C6 C7 177.8(3) . . . . ?
O1 C6 C7 O5 62.0(3) . . . . ?
C5 C6 C7 O5 -60.6(3) . . . . ?
O1 C6 C7 C8 -178.7(3) . . . . ?
C5 C6 C7 C8 58.6(3) . . . . ?
O5 C7 C8 C9 63.6(4) . . . . ?
C6 C7 C8 C9 -52.7(4) . . . . ?
O5 C7 C8 P1 -169.8(2) . . . . ?
C6 C7 C8 P1 73.8(3) . . . . ?
C7 C8 C9 O3 52.6(4) . . . . ?
P1 C8 C9 O3 -75.3(3) . . . . ?
C17 C12 C13 C14 -0.1(7) . . . . ?
P1 C12 C13 C14 -179.4(4) . . . . ?
C12 C13 C14 C15 -0.5(8) . . . . ?
C13 C14 C15 C16 0.6(8) . . . . ?
C14 C15 C16 C17 -0.1(8) . . . . ?
C15 C16 C17 C12 -0.5(7) . . . . ?
C13 C12 C17 C16 0.6(6) . . . . ?
P1 C12 C17 C16 180.0(3) . . . . ?
C23 C18 C19 C20 -0.9(6) . . . . ?
P1 C18 C19 C20 178.2(3) . . . . ?
C18 C19 C20 C21 0.0(7) . . . . ?
C19 C20 C21 C22 0.9(8) . . . . ?
C20 C21 C22 C23 -1.0(8) . . . . ?
C19 C18 C23 C22 0.8(6) . . . . ?
P1 C18 C23 C22 -178.2(3) . . . . ?
C21 C22 C23 C18 0.1(7) . . . . ?
C7 C6 O1 C3 -177.9(3) . . . . ?
C5 C6 O1 C3 -55.4(4) . . . . ?
O2 C3 O1 C6 55.0(4) . . . . ?
C1 C3 O1 C6 169.1(3) . . . . ?
C2 C3 O1 C6 -68.8(4) . . . . ?
O1 C3 O2 C4 -57.4(4) . . . . ?
C1 C3 O2 C4 -171.3(3) . . . . ?
C2 C3 O2 C4 66.9(4) . . . . ?
C5 C4 O2 C3 58.6(4) . . . . ?
C4 C5 O3 C9 179.8(3) . . . . ?
C6 C5 O3 C9 61.1(4) . . . . ?
C8 C9 O3 C5 -57.0(4) . . . . ?
O6 C10 O5 C7 -0.7(5) . . . . ?
C11 C10 O5 C7 179.6(3) . . . . ?
C6 C7 O5 C10 -172.7(3) . . . . ?
C8 C7 O5 C10 70.4(4) . . . . ?
C17 C12 P1 O4 -21.9(3) . . . . ?
C13 C12 P1 O4 157.4(3) . . . . ?
C17 C12 P1 C18 100.8(3) . . . . ?
C13 C12 P1 C18 -79.9(4) . . . . ?
C17 C12 P1 C8 -149.3(3) . . . . ?
C13 C12 P1 C8 30.0(4) . . . . ?
C19 C18 P1 O4 3.3(4) . . . . ?
C23 C18 P1 O4 -177.8(3) . . . . ?
C19 C18 P1 C12 -119.4(3) . . . . ?
C23 C18 P1 C12 59.6(4) . . . . ?
C19 C18 P1 C8 128.7(3) . . . . ?
C23 C18 P1 C8 -52.3(4) . . . . ?
C7 C8 P1 O4 -71.0(3) . . . . ?
C9 C8 P1 O4 54.9(3) . . . . ?
C7 C8 P1 C12 54.0(3) . . . . ?
C9 C8 P1 C12 180.0(2) . . . . ?
C7 C8 P1 C18 166.1(2) . . . . ?
C9 C8 P1 C18 -68.0(3) . . . . ?
